data_4108275
loop_
_publ_author_name
'Hiroyasu Furukawa'
'Jaheon Kim'
'Nathan W. Ockwig'
'Michael O'Keeffe'
'Omar M. Yaghi'

_publ_contact_author_address
; 
Department of Chemistry and Biochemistry
University of Caligornia-Los Angeles 
Los Angeles, CA 90095 
USA 
;
_publ_contact_author_email yaghi@chem.ucla.edu
_publ_contact_author_name 'Professor Omar M. Yaghi'
_publ_section_title
;
 Control of Vertex Geometry, Structure Dimensionality, Functionality, and
 Pore Metrics in the Reticular Synthesis of Crystalline Metal-Organic
 Frameworks and Polyhedra
;
_journal_name_full 'Journal of the American Chemical Society'
_journal_page_first 11650
_journal_page_last 11661
_journal_paper_doi 10.1021/ja803783c
_journal_volume 130
_journal_year 2008
_chemical_formula_moiety 'C45 H52 Cu2 N8 O13'
_chemical_formula_sum 'C45 H52 Cu2 N8 O13'
_chemical_formula_weight 1040.03
_chemical_name_common MOF-119
_chemical_name_systematic
; 
 ? 
;
_space_group_IT_number 72
_symmetry_cell_setting orthorhombic
_symmetry_space_group_name_Hall '-I 2 2c'
_symmetry_space_group_name_H-M 'I b a m'
_atom_sites_solution_hydrogens geom
_atom_sites_solution_primary direct
_atom_sites_solution_secondary difmap
_audit_creation_method SHELXL-97
_cell_angle_alpha 90.00
_cell_angle_beta 90.00
_cell_angle_gamma 90.00
_cell_formula_units_Z 4
_cell_length_a 10.0482(9)
_cell_length_b 18.2409(16)
_cell_length_c 26.895(2)
_cell_measurement_reflns_used 3161
_cell_measurement_temperature 233(2)
_cell_measurement_theta_max 26.99
_cell_measurement_theta_min 2.23
_cell_volume 4929.5(7)
_computing_cell_refinement 'Bruker SAINT'
_computing_data_collection 'Bruker SMART'
_computing_data_reduction 'Bruker SAINT'
_computing_molecular_graphics 'Bruker SHELXTL'
_computing_publication_material 'Bruker SHELXTL'
_computing_structure_refinement 'SHELXL-97 (Sheldrick, 1997)'
_computing_structure_solution 'SHELXS-97 (Sheldrick, 1990)'
_diffrn_ambient_temperature 233(2)
_diffrn_measured_fraction_theta_full 0.998
_diffrn_measured_fraction_theta_max 0.998
_diffrn_measurement_device_type 'Bruker SMART APEX'
_diffrn_measurement_method 'phi and omega scans'
_diffrn_radiation_monochromator graphite
_diffrn_radiation_source 'fine-focus sealed tube'
_diffrn_radiation_type MoK\a
_diffrn_radiation_wavelength 0.71073
_diffrn_reflns_av_R_equivalents 0.0801
_diffrn_reflns_av_sigmaI/netI 0.0477
_diffrn_reflns_limit_h_max 13
_diffrn_reflns_limit_h_min -13
_diffrn_reflns_limit_k_max 24
_diffrn_reflns_limit_k_min -24
_diffrn_reflns_limit_l_max 35
_diffrn_reflns_limit_l_min -35
_diffrn_reflns_number 24148
_diffrn_reflns_theta_full 28.33
_diffrn_reflns_theta_max 28.33
_diffrn_reflns_theta_min 1.51
_exptl_absorpt_coefficient_mu 0.932
_exptl_absorpt_correction_type empirical
_exptl_absorpt_process_details
;
SADABS; Sheldrick, 1996
ratio of minimum to maximum apparent transmission:  0.797152 
;
_exptl_crystal_colour 'dark blue'
_exptl_crystal_density_diffrn 1.401
_exptl_crystal_description prismatic
_exptl_crystal_F_000 2160
_exptl_crystal_size_max 0.60
_exptl_crystal_size_mid 0.50
_exptl_crystal_size_min 0.25
_refine_diff_density_max 0.850
_refine_diff_density_min -0.621
_refine_diff_density_rms 0.155
_refine_ls_extinction_method none
_refine_ls_goodness_of_fit_ref 1.056
_refine_ls_matrix_type full
_refine_ls_number_parameters 168
_refine_ls_number_reflns 3142
_refine_ls_number_restraints 9
_refine_ls_restrained_S_all 1.061
_refine_ls_R_factor_all 0.0985
_refine_ls_R_factor_gt 0.0656
_refine_ls_shift/su_max 0.042
_refine_ls_shift/su_mean 0.002
_refine_ls_structure_factor_coef Fsqd
_refine_ls_weighting_details 'calc w=1/[\s^2^(Fo^2^)+(0.1306P)^2^+1.0652P] where P=(Fo^2^+2Fc^2^)/3'
_refine_ls_weighting_scheme calc
_refine_ls_wR_factor_gt 0.1793
_refine_ls_wR_factor_ref 0.2031
_reflns_number_gt 2204
_reflns_number_total 3142
_reflns_threshold_expression >2sigma(I)
_cod_data_source_file ja803783c_si_013.cif
_cod_data_source_block mof119ea
_cod_original_cell_volume 4929.6(7)
_cod_database_code 4108275

loop_
_symmetry_equiv_pos_as_xyz
'x, y, z'
'-x, -y, z'
'-x+1/2, y+1/2, -z'
'x+1/2, -y+1/2, -z'
'x+1/2, y+1/2, z+1/2'
'-x+1/2, -y+1/2, z+1/2'
'-x+1, y+1, -z+1/2'
'x+1, -y+1, -z+1/2'
'-x, -y, -z'
'x, y, -z'
'x-1/2, -y-1/2, z'
'-x-1/2, y-1/2, z'
'-x+1/2, -y+1/2, -z+1/2'
'x+1/2, y+1/2, -z+1/2'
'x, -y, z+1/2'
'-x, y, z+1/2'

loop_
_atom_site_label
_atom_site_type_symbol
_atom_site_fract_x
_atom_site_fract_y
_atom_site_fract_z
_atom_site_U_iso_or_equiv
_atom_site_adp_type
_atom_site_occupancy
_atom_site_symmetry_multiplicity
_atom_site_calc_flag
_atom_site_refinement_flags
_atom_site_disorder_assembly
_atom_site_disorder_group
Cu1 Cu 0.11240(6) 0.03890(3) 0.5000 0.0260(2) Uani 1 2 d S . .
O1 O -0.1686(3) 0.03045(15) 0.44822(11) 0.0434(7) Uani 1 1 d . . .
O2 O 0.0206(3) 0.09477(16) 0.44758(10) 0.0417(7) Uani 1 1 d . . .
N1 N -0.2904(4) 0.2322(2) 0.26222(14) 0.0556(11) Uani 1 1 d . . .
C1 C -0.1436(4) 0.1223(2) 0.38788(14) 0.0388(9) Uani 1 1 d . . .
C2 C -0.2720(5) 0.1130(3) 0.37104(18) 0.0583(14) Uani 1 1 d . . .
H2A H -0.3295 0.0806 0.3877 0.070 Uiso 1 1 calc R . .
C3 C -0.3167(5) 0.1508(3) 0.3300(2) 0.0700(17) Uani 1 1 d . . .
H3A H -0.4052 0.1450 0.3192 0.084 Uiso 1 1 calc R . .
C4 C -0.2337(5) 0.1963(3) 0.30490(17) 0.0481(11) Uani 1 1 d . . .
C5 C -0.1030(5) 0.2055(3) 0.32030(18) 0.0552(13) Uani 1 1 d . . .
H5A H -0.0451 0.2363 0.3025 0.066 Uiso 1 1 calc R . .
C6 C -0.0590(5) 0.1691(3) 0.36193(17) 0.0519(12) Uani 1 1 d . . .
H6A H 0.0289 0.1759 0.3730 0.062 Uiso 1 1 calc R . .
C7 C -0.0930(4) 0.0792(2) 0.43163(13) 0.0342(9) Uani 1 1 d . . .
O1S O 0.2825(5) 0.1094(3) 0.5000 0.0586(13) Uani 1 2 d SD . .
N1S N 0.4670(12) 0.1676(7) 0.5000 0.056(3) Uani 0.50 2 d SPD A 1
C1S C 0.3981(12) 0.1073(8) 0.5000 0.053(3) Uani 0.50 2 d SPD A 1
C2S C 0.462(2) 0.0349(10) 0.5000 0.108(8) Uani 0.50 2 d SPD . 1
H2SA H 0.3890 -0.0034 0.5000 0.161 Uiso 0.50 2 d SP B 1
H2SB H 0.5124 0.0268 0.4709 0.161 Uiso 0.25 1 d P C 1
C3S C 0.399(3) 0.2343(11) 0.5000 0.134(12) Uani 0.50 2 d SPD A 1
H3SA H 0.3002 0.2183 0.5000 0.201 Uiso 0.50 2 d SP D 1
H3SB H 0.4129 0.2593 0.5291 0.201 Uiso 0.25 1 d P E 1
C4S C 0.613(2) 0.1748(12) 0.5000 0.109(9) Uani 0.50 2 d SPD A 1
H4SA H 0.6637 0.1292 0.5000 0.164 Uiso 0.50 2 d SP F 1
H4SB H 0.6496 0.2032 0.4709 0.164 Uiso 0.25 1 d P G 1
N1S' N 0.431(3) 0.1890(13) 0.4559(9) 0.102(8) Uiso 0.25 1 d PD . 2
C1S' C 0.3374(19) 0.1383(10) 0.4626(6) 0.051(4) Uiso 0.25 1 d PD . 2
C2S' C 0.314(8) 0.094(4) 0.417(2) 0.32(4) Uiso 0.25 1 d PD . 2
C3S' C 0.490(4) 0.215(2) 0.5000 0.36(3) Uiso 1 2 d SD . 2
C4S' C 0.47(3) 0.224(17) 0.409(3) 1.3(3) Uiso 0.25 1 d PD . 2
O1G O 0.259(2) 0.0573(10) 0.3096(9) 0.208(8) Uiso 0.50 1 d P H 3
O1G' O 0.315(3) 0.0901(17) 0.3567(14) 0.305(13) Uiso 0.50 1 d P H 3
O2G O -0.394(3) 0.0000 0.2500 0.242(14) Uiso 0.50 2 d SP I 3
O2G' O -0.213(4) 0.0000 0.2500 0.268(15) Uiso 0.50 2 d SP I 3
O3G O -0.555(3) 0.0223(17) 0.3318(10) 0.315(15) Uiso 0.50 1 d P . 3

loop_
_atom_site_aniso_label
_atom_site_aniso_U_11
_atom_site_aniso_U_22
_atom_site_aniso_U_33
_atom_site_aniso_U_23
_atom_site_aniso_U_13
_atom_site_aniso_U_12
Cu1 0.0392(4) 0.0256(3) 0.0132(3) 0.000 0.000 0.0069(3)
O1 0.0526(17) 0.0466(17) 0.0309(15) 0.0155(13) -0.0067(14) 0.0033(14)
O2 0.0528(17) 0.0432(16) 0.0290(14) 0.0139(12) -0.0104(12) 0.0044(13)
N1 0.057(2) 0.065(3) 0.044(2) 0.027(2) -0.0071(18) 0.005(2)
C1 0.051(2) 0.042(2) 0.0233(18) 0.0069(16) -0.0028(16) 0.0137(18)
C2 0.057(3) 0.071(3) 0.046(3) 0.034(3) -0.010(2) -0.004(2)
C3 0.056(3) 0.092(4) 0.062(3) 0.049(3) -0.020(3) -0.007(3)
C4 0.051(3) 0.058(3) 0.035(2) 0.020(2) -0.0075(18) 0.013(2)
C5 0.055(3) 0.069(3) 0.041(2) 0.028(2) -0.005(2) -0.002(2)
C6 0.050(2) 0.065(3) 0.041(2) 0.023(2) -0.009(2) 0.002(2)
C7 0.048(2) 0.034(2) 0.0197(17) 0.0036(16) 0.0010(15) 0.0126(16)
O1S 0.067(3) 0.053(3) 0.056(3) 0.000 0.000 -0.007(2)
N1S 0.052(7) 0.064(8) 0.053(7) 0.000 0.000 -0.021(6)
C1S 0.041(8) 0.060(9) 0.060(9) 0.000 0.000 -0.005(6)
C2S 0.086(15) 0.061(12) 0.18(2) 0.000 0.000 -0.001(10)
C3S 0.13(2) 0.064(14) 0.20(4) 0.000 0.000 -0.051(14)
C4S 0.089(15) 0.071(14) 0.17(3) 0.000 0.000 -0.013(11)

loop_
_atom_type_symbol
_atom_type_description
_atom_type_scat_dispersion_real
_atom_type_scat_dispersion_imag
_atom_type_scat_source
C C 0.0033 0.0016 'International Tables Vol C Tables 4.2.6.8 and 6.1.1.4'
H H 0.0000 0.0000 'International Tables Vol C Tables 4.2.6.8 and 6.1.1.4'
N N 0.0061 0.0033 'International Tables Vol C Tables 4.2.6.8 and 6.1.1.4'
O O 0.0106 0.0060 'International Tables Vol C Tables 4.2.6.8 and 6.1.1.4'
Cu Cu 0.3201 1.2651 'International Tables Vol C Tables 4.2.6.8 and 6.1.1.4'

loop_
_geom_angle_atom_site_label_1
_geom_angle_atom_site_label_2
_geom_angle_atom_site_label_3
_geom_angle
_geom_angle_site_symmetry_1
_geom_angle_site_symmetry_3
O1 Cu1 O1 90.30(18) 2 9_556
O1 Cu1 O2 87.73(13) 2 .
O1 Cu1 O2 167.32(13) 9_556 .
O1 Cu1 O2 167.32(13) 2 10_556
O1 Cu1 O2 87.73(13) 9_556 10_556
O2 Cu1 O2 91.44(17) . 10_556
O1 Cu1 O1S 99.05(14) 2 .
O1 Cu1 O1S 99.05(14) 9_556 .
O2 Cu1 O1S 93.63(13) . .
O2 Cu1 O1S 93.63(13) 10_556 .
O1 Cu1 Cu1 84.31(10) 2 9_556
O1 Cu1 Cu1 84.31(10) 9_556 9_556
O2 Cu1 Cu1 83.03(9) . 9_556
O2 Cu1 Cu1 83.03(9) 10_556 9_556
O1S Cu1 Cu1 175.19(14) . 9_556
C7 O1 Cu1 122.4(3) . 9_556
C7 O2 Cu1 123.7(3) . .
N1 N1 C4 113.9(5) 13_455 .
C2 C1 C6 118.8(4) . .
C2 C1 C7 120.6(4) . .
C6 C1 C7 120.4(4) . .
C3 C2 C1 120.5(5) . .
C3 C2 H2A 119.8 . .
C1 C2 H2A 119.8 . .
C4 C3 C2 120.3(5) . .
C4 C3 H3A 119.9 . .
C2 C3 H3A 119.9 . .
C3 C4 C5 120.5(4) . .
C3 C4 N1 115.5(4) . .
C5 C4 N1 123.9(4) . .
C6 C5 C4 119.3(4) . .
C6 C5 H5A 120.4 . .
C4 C5 H5A 120.4 . .
C5 C6 C1 120.6(4) . .
C5 C6 H6A 119.7 . .
C1 C6 H6A 119.7 . .
O1 C7 O2 126.3(3) . .
O1 C7 C1 116.4(4) . .
O2 C7 C1 117.3(4) . .
C1S O1S C1S' 65.0(10) . 10_556
C1S O1S C1S' 65.0(10) . .
C1S' O1S C1S' 105.6(18) 10_556 .
C1S O1S Cu1 141.2(8) . .
C1S' O1S Cu1 126.9(9) 10_556 .
C1S' O1S Cu1 126.9(9) . .
C1S N1S C3S 118.4(14) . .
C1S N1S C4S 127.4(16) . .
C3S N1S C4S 114.2(15) . .
O1S C1S N1S 120.4(13) . .
O1S C1S C2S 117.9(14) . .
N1S C1S C2S 121.8(14) . .
C2S C2S C1S 175(3) 9_656 .
C2S C2S H2SA 77.3(16) 9_656 .
C1S C2S H2SA 107.4(18) . .
C2S C2S H2SB 66.0(13) 9_656 .
C1S C2S H2SB 111.9(12) . .
H2SA C2S H2SB 106.3(13) . .
N1S C3S H3SA 102.9(15) . .
N1S C3S H3SB 110.9(17) . .
H3SA C3S H3SB 106.7(19) . .
N1S C4S H4SA 116.3(18) . .
N1S C4S H4SB 114.2(15) . .
H4SA C4S H4SB 104.3(16) . .
C1S' N1S' C3S' 115(2) . .
C1S' N1S' C4S' 128(3) . .
C3S' N1S' C4S' 117(3) . .
O1S C1S' N1S' 135.0(18) . .
O1S C1S' C2S' 111(3) . .
N1S' C1S' C2S' 112(3) . .
O1S C1S' C1S' 37.2(9) . 10_556
N1S' C1S' C1S' 97.8(12) . 10_556
C2S' C1S' C1S' 145(3) . 10_556
N1S' C3S' N1S' 115(3) . 10_556
N1S' C3S' H3SB 116(4) . .
N1S' C3S' H3SB 58.4(17) 10_556 .

loop_
_geom_bond_atom_site_label_1
_geom_bond_atom_site_label_2
_geom_bond_distance
_geom_bond_site_symmetry_2
Cu1 O1 1.964(3) 2
Cu1 O1 1.964(3) 9_556
Cu1 O2 1.969(2) .
Cu1 O2 1.969(2) 10_556
Cu1 O1S 2.139(5) .
Cu1 Cu1 2.6675(13) 9_556
O1 C7 1.252(5) .
O1 Cu1 1.964(3) 9_556
O2 C7 1.252(5) .
N1 N1 1.230(8) 13_455
N1 C4 1.439(5) .
C1 C2 1.378(6) .
C1 C6 1.393(6) .
C1 C7 1.503(5) .
C2 C3 1.377(6) .
C2 H2A 0.9400 .
C3 C4 1.357(7) .
C3 H3A 0.9400 .
C4 C5 1.387(6) .
C5 C6 1.375(6) .
C5 H5A 0.9400 .
C6 H6A 0.9400 .
O1S C1S 1.162(12) .
O1S C1S' 1.262(15) 10_556
O1S C1S' 1.262(15) .
N1S C1S 1.299(17) .
N1S C3S 1.40(2) .
N1S C4S 1.47(2) .
C1S C2S 1.47(2) .
C2S C2S 1.48(4) 9_656
C2S H2SA 1.02(2) .
C2S H2SB 0.943(13) .
C3S H3SA 1.03(2) .
C3S H3SB 0.918(10) .
C4S H4SA 0.98(2) .
C4S H4SB 1.009(13) .
N1S' C1S' 1.33(2) .
N1S' C3S' 1.41(2) .
N1S' C4S' 1.46(3) .
C1S' C2S' 1.48(3) .
C1S' C1S' 2.01(3) 10_556
C3S' N1S' 1.41(2) 10_556
C3S' H3SB 1.37(4) .
O1G O1G' 1.51(3) .
O2G O2G' 1.82(5) .
O3G O3G 1.37(6) 2_455

loop_
_geom_torsion_atom_site_label_1
_geom_torsion_atom_site_label_2
_geom_torsion_atom_site_label_3
_geom_torsion_atom_site_label_4
_geom_torsion
_geom_torsion_site_symmetry_1
_geom_torsion_site_symmetry_4
O1 Cu1 O2 C7 82.8(3) 2 .
O1 Cu1 O2 C7 1.5(7) 9_556 .
O2 Cu1 O2 C7 -84.6(3) 10_556 .
O1S Cu1 O2 C7 -178.3(3) . .
Cu1 Cu1 O2 C7 -1.8(3) 9_556 .
C6 C1 C2 C3 -1.6(8) . .
C7 C1 C2 C3 -177.9(5) . .
C1 C2 C3 C4 1.6(10) . .
C2 C3 C4 C5 -0.1(10) . .
C2 C3 C4 N1 179.2(5) . .
N1 N1 C4 C3 -173.7(6) 13_455 .
N1 N1 C4 C5 5.5(9) 13_455 .
C3 C4 C5 C6 -1.3(9) . .
N1 C4 C5 C6 179.4(5) . .
C4 C5 C6 C1 1.3(8) . .
C2 C1 C6 C5 0.1(8) . .
C7 C1 C6 C5 176.5(4) . .
Cu1 O1 C7 O2 -6.3(6) 9_556 .
Cu1 O1 C7 C1 172.8(2) 9_556 .
Cu1 O2 C7 O1 5.3(6) . .
Cu1 O2 C7 C1 -173.7(2) . .
C2 C1 C7 O1 6.7(6) . .
C6 C1 C7 O1 -169.6(4) . .
C2 C1 C7 O2 -174.1(5) . .
C6 C1 C7 O2 9.6(6) . .
O1 Cu1 O1S C1S -45.88(10) 2 .
O1 Cu1 O1S C1S 45.88(10) 9_556 .
O2 Cu1 O1S C1S -134.16(9) . .
O2 Cu1 O1S C1S 134.16(9) 10_556 .
Cu1 Cu1 O1S C1S 180.0 9_556 .
O1 Cu1 O1S C1S' -141.0(12) 2 10_556
O1 Cu1 O1S C1S' -49.2(12) 9_556 10_556
O2 Cu1 O1S C1S' 130.7(12) . 10_556
O2 Cu1 O1S C1S' 39.0(12) 10_556 10_556
Cu1 Cu1 O1S C1S' 84.9(12) 9_556 10_556
O1 Cu1 O1S C1S' 49.2(12) 2 .
O1 Cu1 O1S C1S' 141.0(12) 9_556 .
O2 Cu1 O1S C1S' -39.0(12) . .
O2 Cu1 O1S C1S' -130.7(12) 10_556 .
Cu1 Cu1 O1S C1S' -84.9(12) 9_556 .
C1S' O1S C1S N1S -61.5(10) 10_556 .
C1S' O1S C1S N1S 61.5(10) . .
Cu1 O1S C1S N1S 180.0 . .
C1S' O1S C1S C2S 118.5(10) 10_556 .
C1S' O1S C1S C2S -118.5(10) . .
Cu1 O1S C1S C2S 0.0 . .
C3S N1S C1S O1S 0.0 . .
C4S N1S C1S O1S 180.0 . .
C3S N1S C1S C2S 180.0 . .
C4S N1S C1S C2S 0.0 . .
O1S C1S C2S C2S 180.0 . 9_656
N1S C1S C2S C2S 0.0 . 9_656
C1S O1S C1S' N1S' -53(3) . .
C1S' O1S C1S' N1S' -1(4) 10_556 .
Cu1 O1S C1S' N1S' 170(2) . .
C1S O1S C1S' C2S' 110(4) . .
C1S' O1S C1S' C2S' 162(4) 10_556 .
Cu1 O1S C1S' C2S' -26(4) . .
C1S O1S C1S' C1S' -52.0(16) . 10_556
Cu1 O1S C1S' C1S' 172(2) . 10_556
C3S' N1S' C1S' O1S 5(5) . .
C4S' N1S' C1S' O1S -171(22) . .
C3S' N1S' C1S' C2S' -159(5) . .
C4S' N1S' C1S' C2S' 26(23) . .
C3S' N1S' C1S' C1S' 4(3) . 10_556
C4S' N1S' C1S' C1S' -171(22) . 10_556
C1S' N1S' C3S' N1S' -7(6) . 10_556
C4S' N1S' C3S' N1S' 169(20) . 10_556
